data_4074881
loop_
_publ_author_name
'Ito, Shigekazu'
'Nishide, Katsunori'
'Yoshifuji, Masaaki'

_publ_section_title
;
 Structural and Coordination Properties of 3,3-Diphenyl-1-
 (2,4,6-tri-tert-butylphenyl)-2-(trimethylsilyl)-1,3-diphosphapropene
 Derivatives Showing Interesting Conformational Features
;
_journal_coden_ASTM ORGND7
_journal_issue 6
_journal_name_full Organometallics
_journal_page_first 1424
_journal_page_last 1430
_journal_paper_doi 10.1021/om050972l
_journal_volume 25
_journal_year 2006
_chemical_formula_moiety 'C38 H48 O4 P2 Si W '
_chemical_formula_sum 'C38 H48 O4 P2 Si W'
_chemical_formula_weight 842.68
_chemical_melting_point 241.0(10)
_space_group_IT_number 2
_symmetry_cell_setting triclinic
_symmetry_Int_Tables_number 2
_symmetry_space_group_name_Hall '-P 1'
_symmetry_space_group_name_H-M 'P -1'
_cell_angle_alpha 98.04(2)
_cell_angle_beta 102.946(6)
_cell_angle_gamma 95.85(2)
_cell_formula_units_Z 2
_cell_length_a 11.203(5)
_cell_length_b 19.351(5)
_cell_length_c 9.385(4)
_cell_measurement_reflns_used 6999
_cell_measurement_temperature 223
_cell_measurement_theta_max 27.5
_cell_measurement_theta_min 2.1
_cell_volume 1944.6(13)
_computing_cell_refinement PROCESS-AUTO
_computing_data_collection PROCESS-AUTO
_computing_data_reduction 'teXsan Ver. 1.10'
_computing_publication_material 'teXsan Ver. 1.10'
_computing_structure_refinement 'teXsan Ver. 1.10'
_computing_structure_solution SIR92
_diffrn_measured_fraction_theta_full 0.9123
_diffrn_measured_fraction_theta_max 0.9123
_diffrn_measurement_device_type 'Rigaku RAXIS-IV Imaging Plate'
_diffrn_measurement_method \w
_diffrn_radiation_type 'Mo K\a'
_diffrn_radiation_wavelength 0.7107
_diffrn_reflns_av_R_equivalents 0.065
_diffrn_reflns_limit_h_max 14
_diffrn_reflns_limit_h_min 0
_diffrn_reflns_limit_k_max 23
_diffrn_reflns_limit_k_min -24
_diffrn_reflns_limit_l_max 11
_diffrn_reflns_limit_l_min -11
_diffrn_reflns_number 15297
_diffrn_reflns_theta_full 27.48
_diffrn_reflns_theta_max 27.48
_exptl_absorpt_coefficient_mu 3.123
_exptl_absorpt_correction_T_max 0.732
_exptl_absorpt_correction_T_min 0.550
_exptl_absorpt_correction_type multi-scan
_exptl_absorpt_process_details '(Higashi, 1995)'
_exptl_crystal_colour red
_exptl_crystal_density_diffrn 1.439
_exptl_crystal_density_method 'not measured'
_exptl_crystal_description platelet
_exptl_crystal_size_max 0.150
_exptl_crystal_size_mid 0.150
_exptl_crystal_size_min 0.100
_refine_diff_density_max 7.05
_refine_diff_density_min -3.72
_refine_ls_extinction_method none
_refine_ls_goodness_of_fit_ref 1.464
_refine_ls_hydrogen_treatment noref
_refine_ls_number_parameters 415
_refine_ls_number_reflns 7374
_refine_ls_R_factor_gt 0.0733
_refine_ls_shift/su_max 0.0004
_refine_ls_structure_factor_coef F
_refine_ls_weighting_details 'w = 1/[\s^2^(Fo) + 0.00250|Fo|^2^]'
_refine_ls_weighting_scheme calc
_refine_ls_wR_factor_ref 0.0885
_reflns_number_gt 7374
_reflns_number_total 8128
_reflns_threshold_expression F^2^>2.0\s(F^2^)
_cod_data_source_file om050972lsi20051111_115835.cif
_cod_data_source_block 7
_cod_depositor_comments
;
The following automatic conversions were performed:

'_chemical_melting_point' value '240-242' was changed to '241.0(10)'
- the average value was taken and precision was estimated.

Automatic conversion script
Id: cif_fix_values 1715 2011-07-08 13:25:40Z adriana 
;
_cod_original_cell_volume 1944(1)
_cod_original_sg_symbol_H-M 'P -1         '
_cod_original_formula_sum 'C38 H48 O4 P2 Si W '
_cod_database_code 4074881

loop_
_symmetry_equiv_pos_as_xyz
x,y,z
-x,-y,-z

loop_
_atom_site_label
_atom_site_type_symbol
_atom_site_fract_x
_atom_site_fract_y
_atom_site_fract_z
_atom_site_U_iso_or_equiv
_atom_site_adp_type
_atom_site_occupancy
_atom_site_calc_flag
W W 0.81502(3) 0.22982(1) 1.34666(3) 0.02460(9) Uani 1.00 d
P(1) P 0.6261(2) 0.22565(10) 1.1508(2) 0.0239(4) Uani 1.00 d
P(2) P 0.7911(2) 0.3371(1) 1.2214(2) 0.0255(5) Uani 1.00 d
Si Si 0.5413(2) 0.3513(1) 0.9608(2) 0.0302(5) Uani 1.00 d
O(1) O 0.7678(8) 0.0823(4) 1.4410(10) 0.059(2) Uani 1.00 d
O(2) O 1.0812(7) 0.2840(4) 1.5491(9) 0.055(2) Uani 1.00 d
O(3) O 0.7091(8) 0.2794(4) 1.6229(8) 0.055(2) Uani 1.00 d
O(4) O 0.9547(7) 0.1567(5) 1.1202(9) 0.061(2) Uani 1.00 d
C(1) C 0.6455(6) 0.3030(4) 1.0913(8) 0.026(2) Uani 1.00 d
C(2) C 0.7895(8) 0.1363(4) 1.4105(9) 0.033(2) Uani 1.00 d
C(3) C 0.9841(9) 0.2632(5) 1.4784(9) 0.039(2) Uani 1.00 d
C(4) C 0.7431(8) 0.2654(5) 1.5218(9) 0.033(2) Uani 1.00 d
C(5) C 0.9025(8) 0.1836(5) 1.195(1) 0.039(2) Uani 1.00 d
C(6) C 0.633(1) 0.4076(5) 0.868(1) 0.044(3) Uani 1.00 d
C(7) C 0.4612(10) 0.4110(5) 1.071(1) 0.047(3) Uani 1.00 d
C(8) C 0.423(1) 0.2896(5) 0.813(1) 0.059(3) Uani 1.00 d
C(9) C 0.7706(8) 0.4237(4) 1.3137(9) 0.034(2) Uani 1.00 d
C(10) C 0.808(1) 0.4870(5) 1.271(1) 0.044(3) Uani 1.00 d
C(11) C 0.784(1) 0.5497(5) 1.336(1) 0.059(4) Uani 1.00 d
C(12) C 0.718(1) 0.5520(6) 1.446(1) 0.059(3) Uani 1.00 d
C(13) C 0.679(1) 0.4896(6) 1.491(1) 0.055(3) Uani 1.00 d
C(14) C 0.7069(9) 0.4267(5) 1.424(1) 0.039(2) Uani 1.00 d
C(15) C 0.9097(7) 0.3567(4) 1.1225(9) 0.031(2) Uani 1.00 d
C(16) C 0.8934(8) 0.3315(5) 0.9730(9) 0.035(2) Uani 1.00 d
C(17) C 0.992(1) 0.3425(6) 0.905(1) 0.050(3) Uani 1.00 d
C(18) C 1.105(1) 0.3758(8) 0.984(1) 0.067(4) Uani 1.00 d
C(19) C 1.121(1) 0.4022(9) 1.136(1) 0.072(4) Uani 1.00 d
C(20) C 1.0240(9) 0.3918(7) 1.204(1) 0.051(3) Uani 1.00 d
C(21) C 0.4798(7) 0.1695(4) 1.0533(8) 0.025(2) Uani 1.00 d
C(22) C 0.3719(7) 0.1779(4) 1.1118(8) 0.028(2) Uani 1.00 d
C(23) C 0.2577(7) 0.1522(4) 1.0126(9) 0.030(2) Uani 1.00 d
C(24) C 0.2442(7) 0.1197(4) 0.8673(8) 0.028(2) Uani 1.00 d
C(25) C 0.3505(7) 0.1030(4) 0.8259(8) 0.029(2) Uani 1.00 d
C(26) C 0.4692(7) 0.1258(4) 0.9157(8) 0.025(2) Uani 1.00 d
C(27) C 0.3750(7) 0.2043(5) 1.2765(9) 0.033(2) Uani 1.00 d
C(28) C 0.4255(9) 0.2819(5) 1.3287(10) 0.038(2) Uani 1.00 d
C(29) C 0.2461(10) 0.1972(7) 1.307(1) 0.054(3) Uani 1.00 d
C(30) C 0.4513(9) 0.1586(5) 1.3709(10) 0.039(2) Uani 1.00 d
C(31) C 0.1151(8) 0.0990(5) 0.7617(10) 0.037(2) Uani 1.00 d
C(32) C 0.041(1) 0.1584(8) 0.781(1) 0.070(4) Uani 1.00 d
C(33) C 0.052(1) 0.0325(8) 0.802(2) 0.069(4) Uani 1.00 d
C(34) C 0.1220(9) 0.0855(6) 0.598(1) 0.049(3) Uani 1.00 d
C(35) C 0.5806(7) 0.0983(4) 0.8629(9) 0.030(2) Uani 1.00 d
C(36) C 0.5369(9) 0.0439(5) 0.718(1) 0.041(2) Uani 1.00 d
C(37) C 0.6525(7) 0.0598(4) 0.981(1) 0.035(2) Uani 1.00 d
C(38) C 0.6693(8) 0.1569(4) 0.830(1) 0.038(2) Uani 1.00 d
H(1) H 0.6760 0.3789 0.8099 0.0521 Uiso 1.00 calc
H(2) H 0.6925 0.4411 0.9395 0.0521 Uiso 1.00 calc
H(3) H 0.5804 0.4317 0.8037 0.0521 Uiso 1.00 calc
H(4) H 0.5203 0.4441 1.1436 0.0569 Uiso 1.00 calc
H(5) H 0.4084 0.4351 1.0076 0.0569 Uiso 1.00 calc
H(6) H 0.4122 0.3836 1.1207 0.0569 Uiso 1.00 calc
H(7) H 0.3692 0.3156 0.7543 0.0700 Uiso 1.00 calc
H(8) H 0.3727 0.2602 0.8591 0.0700 Uiso 1.00 calc
H(9) H 0.4607 0.2607 0.7529 0.0700 Uiso 1.00 calc
H(10) H 0.8517 0.4857 1.1929 0.0543 Uiso 1.00 calc
H(11) H 0.8131 0.5922 1.3094 0.0704 Uiso 1.00 calc
H(12) H 0.6995 0.5964 1.4888 0.0710 Uiso 1.00 calc
H(13) H 0.6346 0.4899 1.5680 0.0658 Uiso 1.00 calc
H(14) H 0.6810 0.3835 1.4541 0.0473 Uiso 1.00 calc
H(15) H 0.8162 0.3065 0.9187 0.0426 Uiso 1.00 calc
H(16) H 0.9793 0.3266 0.8010 0.0586 Uiso 1.00 calc
H(17) H 1.1713 0.3824 0.9375 0.0777 Uiso 1.00 calc
H(18) H 1.1987 0.4246 1.1918 0.0861 Uiso 1.00 calc
H(19) H 1.0352 0.4097 1.3059 0.0616 Uiso 1.00 calc
H(20) H 0.1846 0.1580 1.0477 0.0360 Uiso 1.00 calc
H(21) H 0.3422 0.0742 0.7320 0.0345 Uiso 1.00 calc
H(22) H 0.5064 0.2904 1.3155 0.0457 Uiso 1.00 calc
H(23) H 0.3734 0.3097 1.2740 0.0457 Uiso 1.00 calc
H(24) H 0.4272 0.2940 1.4317 0.0457 Uiso 1.00 calc
H(25) H 0.1977 0.2277 1.2518 0.0661 Uiso 1.00 calc
H(26) H 0.2524 0.2122 1.4092 0.0661 Uiso 1.00 calc
H(27) H 0.2074 0.1507 1.2764 0.0661 Uiso 1.00 calc
H(28) H 0.4568 0.1740 1.4728 0.0465 Uiso 1.00 calc
H(29) H 0.4131 0.1107 1.3437 0.0465 Uiso 1.00 calc
H(30) H 0.5323 0.1614 1.3540 0.0465 Uiso 1.00 calc
H(31) H 0.0802 0.2010 0.7596 0.0880 Uiso 1.00 calc
H(32) H 0.0330 0.1684 0.8820 0.0880 Uiso 1.00 calc
H(33) H -0.0405 0.1478 0.7177 0.0880 Uiso 1.00 calc
H(34) H 0.0462 0.0404 0.8999 0.0821 Uiso 1.00 calc
H(35) H -0.0267 0.0179 0.7357 0.0821 Uiso 1.00 calc
H(36) H 0.1021 -0.0053 0.7890 0.0821 Uiso 1.00 calc
H(37) H 0.0411 0.0743 0.5342 0.0582 Uiso 1.00 calc
H(38) H 0.1683 0.0482 0.5804 0.0582 Uiso 1.00 calc
H(39) H 0.1618 0.1274 0.5740 0.0582 Uiso 1.00 calc
H(40) H 0.4931 0.0643 0.6412 0.0491 Uiso 1.00 calc
H(41) H 0.4851 0.0048 0.7351 0.0491 Uiso 1.00 calc
H(42) H 0.6074 0.0267 0.6913 0.0491 Uiso 1.00 calc
H(43) H 0.5991 0.0211 0.9945 0.0412 Uiso 1.00 calc
H(44) H 0.7208 0.0435 0.9501 0.0412 Uiso 1.00 calc
H(45) H 0.6809 0.0917 1.0725 0.0412 Uiso 1.00 calc
H(46) H 0.7384 0.1382 0.8039 0.0465 Uiso 1.00 calc
H(47) H 0.6987 0.1927 0.9156 0.0465 Uiso 1.00 calc
H(48) H 0.6277 0.1779 0.7499 0.0465 Uiso 1.00 calc

loop_
_atom_site_aniso_label
_atom_site_aniso_U_11
_atom_site_aniso_U_22
_atom_site_aniso_U_33
_atom_site_aniso_U_12
_atom_site_aniso_U_13
_atom_site_aniso_U_23
W 0.0208(2) 0.0284(2) 0.0246(2) 0.0038(1) 0.0056(1) 0.0039(1)
P(1) 0.0222(9) 0.0251(9) 0.0254(9) 0.0038(7) 0.0080(7) 0.0037(6)
P(2) 0.0244(9) 0.0257(9) 0.0267(9) 0.0013(7) 0.0090(7) 0.0026(6)
Si 0.034(1) 0.027(1) 0.030(1) 0.0089(8) 0.0059(9) 0.0054(8)
O(1) 0.059(5) 0.040(4) 0.082(6) 0.005(3) 0.016(4) 0.026(4)
O(2) 0.034(4) 0.059(5) 0.058(4) 0.000(3) -0.011(3) 0.004(3)
O(3) 0.079(6) 0.055(4) 0.038(4) 0.014(4) 0.028(4) 0.004(3)
O(4) 0.038(4) 0.089(6) 0.056(5) 0.019(4) 0.019(3) -0.004(4)
C(1) 0.017(3) 0.032(4) 0.029(4) 0.007(3) 0.005(3) 0.007(3)
C(2) 0.031(4) 0.035(4) 0.034(4) 0.008(3) 0.008(3) 0.003(3)
C(3) 0.044(5) 0.038(5) 0.028(4) 0.003(4) 0.004(4) -0.004(3)
C(4) 0.037(4) 0.039(4) 0.030(4) 0.008(3) 0.018(3) 0.006(3)
C(5) 0.033(4) 0.047(5) 0.039(5) 0.010(4) 0.017(4) 0.003(4)
C(6) 0.059(6) 0.037(5) 0.046(5) 0.019(4) 0.026(5) 0.017(4)
C(7) 0.042(5) 0.050(6) 0.062(6) 0.026(4) 0.023(5) 0.021(5)
C(8) 0.059(7) 0.034(5) 0.062(7) 0.006(4) -0.029(5) 0.010(4)
C(9) 0.036(4) 0.032(4) 0.032(4) 0.003(3) 0.006(3) 0.001(3)
C(10) 0.059(6) 0.031(5) 0.041(5) -0.004(4) 0.017(4) 0.004(3)
C(11) 0.095(10) 0.030(5) 0.054(6) 0.004(5) 0.021(6) 0.004(4)
C(12) 0.086(9) 0.048(6) 0.042(5) 0.023(6) 0.014(5) -0.008(4)
C(13) 0.067(7) 0.050(6) 0.050(6) 0.017(5) 0.022(5) -0.004(4)
C(14) 0.036(5) 0.036(5) 0.045(5) -0.002(3) 0.018(4) 0.001(3)
C(15) 0.028(4) 0.031(4) 0.036(4) 0.006(3) 0.012(3) 0.008(3)
C(16) 0.031(4) 0.049(5) 0.032(4) 0.006(3) 0.019(3) 0.008(3)
C(17) 0.049(6) 0.065(7) 0.044(5) 0.009(5) 0.028(5) 0.009(4)
C(18) 0.042(6) 0.11(1) 0.062(7) -0.001(6) 0.030(5) 0.026(7)
C(19) 0.029(5) 0.13(1) 0.055(7) -0.012(6) 0.013(5) 0.017(7)
C(20) 0.034(5) 0.080(8) 0.035(5) -0.006(5) 0.010(4) 0.001(4)
C(21) 0.023(3) 0.027(4) 0.030(4) 0.006(3) 0.009(3) 0.008(3)
C(22) 0.018(3) 0.038(4) 0.028(4) 0.003(3) 0.009(3) 0.003(3)
C(23) 0.017(3) 0.036(4) 0.039(4) 0.004(3) 0.011(3) 0.005(3)
C(24) 0.019(3) 0.037(4) 0.029(4) 0.003(3) 0.004(3) 0.009(3)
C(25) 0.024(4) 0.034(4) 0.028(4) 0.003(3) 0.006(3) 0.005(3)
C(26) 0.019(3) 0.028(4) 0.028(4) 0.004(3) 0.007(3) 0.009(3)
C(27) 0.024(4) 0.047(5) 0.030(4) 0.002(3) 0.015(3) 0.003(3)
C(28) 0.039(5) 0.039(5) 0.041(5) 0.010(4) 0.020(4) 0.002(3)
C(29) 0.035(5) 0.090(8) 0.035(5) 0.000(5) 0.018(4) -0.001(5)
C(30) 0.041(5) 0.046(5) 0.031(4) 0.001(4) 0.011(4) 0.009(3)
C(31) 0.023(4) 0.050(5) 0.033(4) 0.001(3) -0.003(3) 0.016(3)
C(32) 0.053(7) 0.11(1) 0.034(5) 0.028(7) -0.018(5) 0.005(6)
C(33) 0.042(6) 0.076(9) 0.075(8) -0.031(5) -0.007(6) 0.030(7)
C(34) 0.034(5) 0.067(7) 0.038(5) 0.006(4) 0.002(4) -0.002(4)
C(35) 0.029(4) 0.029(4) 0.032(4) 0.010(3) 0.010(3) 0.000(3)
C(36) 0.035(5) 0.044(5) 0.041(5) 0.010(4) 0.013(4) -0.010(4)
C(37) 0.025(4) 0.034(4) 0.048(5) 0.009(3) 0.009(3) 0.012(3)
C(38) 0.039(5) 0.032(4) 0.050(5) 0.005(3) 0.028(4) 0.004(3)

loop_
_atom_type_symbol
_atom_type_description
_atom_type_scat_dispersion_real
_atom_type_scat_dispersion_imag
_atom_type_scat_source
C C 0.003 0.002
;International Tables for Crystallography
(1992, Vol. C, Tables 4.2.6.8 and 6.1.1.1)
;
H H 0.000 0.000
;International Tables for Crystallography
(1992, Vol. C, Table 6.1.1.2)
;
O O 0.011 0.006
;International Tables for Crystallography
(1992, Vol. C, Tables 4.2.6.8 and 6.1.1.1)
;
P P 0.102 0.094
;International Tables for Crystallography
(1992, Vol. C, Tables 4.2.6.8 and 6.1.1.1)
;
Si Si 0.082 0.070
;International Tables for Crystallography
(1992, Vol. C, Tables 4.2.6.8 and 6.1.1.1)
;
W W -0.849 6.872
;International Tables for Crystallography
(1992, Vol. C, Tables 4.2.6.8 and 6.1.1.1)
;

loop_
_geom_angle_atom_site_label_1
_geom_angle_atom_site_label_2
_geom_angle_atom_site_label_3
_geom_angle
_geom_angle_site_symmetry_2
_geom_angle_site_symmetry_3
_geom_angle_publ_flag
P(1) W P(2) 62.68(6) 1_555 1_555 yes
P(1) W C(2) 102.2(2) 1_555 1_555 yes
P(1) W C(3) 160.2(3) 1_555 1_555 yes
P(1) W C(4) 96.7(3) 1_555 1_555 yes
P(1) W C(5) 91.0(3) 1_555 1_555 yes
P(2) W C(2) 164.8(2) 1_555 1_555 yes
P(2) W C(3) 97.8(3) 1_555 1_555 yes
P(2) W C(4) 96.4(2) 1_555 1_555 yes
P(2) W C(5) 92.7(3) 1_555 1_555 yes
C(2) W C(3) 97.4(4) 1_555 1_555 yes
C(2) W C(4) 84.2(3) 1_555 1_555 yes
C(2) W C(5) 88.1(4) 1_555 1_555 yes
C(3) W C(4) 88.2(4) 1_555 1_555 yes
C(3) W C(5) 86.6(4) 1_555 1_555 yes
C(4) W C(5) 170.1(3) 1_555 1_555 yes
W P(1) C(1) 103.6(3) 1_555 1_555 yes
W P(1) C(21) 142.5(2) 1_555 1_555 yes
C(1) P(1) C(21) 113.8(3) 1_555 1_555 yes
W P(2) C(1) 97.3(2) 1_555 1_555 yes
W P(2) C(9) 124.5(3) 1_555 1_555 yes
W P(2) C(15) 114.0(3) 1_555 1_555 yes
C(1) P(2) C(9) 105.9(4) 1_555 1_555 yes
C(1) P(2) C(15) 110.1(4) 1_555 1_555 yes
C(9) P(2) C(15) 104.3(4) 1_555 1_555 yes
C(1) Si C(6) 111.0(4) 1_555 1_555 yes
C(1) Si C(7) 109.0(4) 1_555 1_555 yes
C(1) Si C(8) 112.5(4) 1_555 1_555 yes
C(6) Si C(7) 107.2(4) 1_555 1_555 yes
C(6) Si C(8) 107.8(5) 1_555 1_555 yes
C(7) Si C(8) 109.2(6) 1_555 1_555 yes
P(1) C(1) P(2) 96.3(4) 1_555 1_555 yes
P(1) C(1) Si 134.1(4) 1_555 1_555 yes
P(2) C(1) Si 128.5(4) 1_555 1_555 yes
W C(2) O(1) 175.7(8) 1_555 1_555 yes
W C(3) O(2) 177.0(9) 1_555 1_555 yes
W C(4) O(3) 173.0(8) 1_555 1_555 yes
W C(5) O(4) 175.4(9) 1_555 1_555 yes
P(2) C(9) C(10) 123.3(7) 1_555 1_555 yes
P(2) C(9) C(14) 118.8(6) 1_555 1_555 yes
C(10) C(9) C(14) 117.7(8) 1_555 1_555 yes
C(9) C(10) C(11) 121.2(9) 1_555 1_555 yes
C(10) C(11) C(12) 120.7(10) 1_555 1_555 yes
C(11) C(12) C(13) 119.4(9) 1_555 1_555 yes
C(12) C(13) C(14) 118.8(10) 1_555 1_555 yes
C(9) C(14) C(13) 122.3(9) 1_555 1_555 yes
P(2) C(15) C(16) 122.1(6) 1_555 1_555 yes
P(2) C(15) C(20) 118.3(7) 1_555 1_555 yes
C(16) C(15) C(20) 119.3(8) 1_555 1_555 yes
C(15) C(16) C(17) 119.8(9) 1_555 1_555 yes
C(16) C(17) C(18) 121.3(10) 1_555 1_555 yes
C(17) C(18) C(19) 118.7(10) 1_555 1_555 yes
C(18) C(19) C(20) 120(1) 1_555 1_555 yes
C(15) C(20) C(19) 120.7(10) 1_555 1_555 yes
P(1) C(21) C(22) 118.0(5) 1_555 1_555 yes
P(1) C(21) C(26) 120.8(5) 1_555 1_555 yes
C(22) C(21) C(26) 120.7(7) 1_555 1_555 yes
C(21) C(22) C(23) 115.7(7) 1_555 1_555 yes
C(21) C(22) C(27) 125.1(7) 1_555 1_555 yes
C(23) C(22) C(27) 118.8(7) 1_555 1_555 yes
C(22) C(23) C(24) 124.0(7) 1_555 1_555 yes
C(23) C(24) C(25) 117.1(7) 1_555 1_555 yes
C(23) C(24) C(31) 120.6(7) 1_555 1_555 yes
C(25) C(24) C(31) 122.2(7) 1_555 1_555 yes
C(24) C(25) C(26) 123.1(7) 1_555 1_555 yes
C(21) C(26) C(25) 117.5(7) 1_555 1_555 yes
C(21) C(26) C(35) 124.2(6) 1_555 1_555 yes
C(25) C(26) C(35) 118.3(7) 1_555 1_555 yes
C(22) C(27) C(28) 113.8(7) 1_555 1_555 yes
C(22) C(27) C(29) 112.3(7) 1_555 1_555 yes
C(22) C(27) C(30) 107.9(7) 1_555 1_555 yes
C(28) C(27) C(29) 104.5(8) 1_555 1_555 yes
C(28) C(27) C(30) 110.7(7) 1_555 1_555 yes
C(29) C(27) C(30) 107.4(8) 1_555 1_555 yes
C(24) C(31) C(32) 108.7(8) 1_555 1_555 yes
C(24) C(31) C(33) 108.6(7) 1_555 1_555 yes
C(24) C(31) C(34) 111.7(7) 1_555 1_555 yes
C(32) C(31) C(33) 109(1) 1_555 1_555 yes
C(32) C(31) C(34) 108.0(8) 1_555 1_555 yes
C(33) C(31) C(34) 110.1(9) 1_555 1_555 yes
C(26) C(35) C(36) 111.4(7) 1_555 1_555 yes
C(26) C(35) C(37) 109.4(6) 1_555 1_555 yes
C(26) C(35) C(38) 113.3(6) 1_555 1_555 yes
C(36) C(35) C(37) 106.5(7) 1_555 1_555 yes
C(36) C(35) C(38) 106.3(7) 1_555 1_555 yes
C(37) C(35) C(38) 109.7(7) 1_555 1_555 yes

loop_
_geom_bond_atom_site_label_1
_geom_bond_atom_site_label_2
_geom_bond_distance
_geom_bond_publ_flag
W P(1) 2.459(2) yes
W P(2) 2.533(2) yes
W C(2) 1.998(9) yes
W C(3) 2.003(9) yes
W C(4) 2.053(8) yes
W C(5) 2.056(9) yes
P(1) C(1) 1.681(8) yes
P(1) C(21) 1.842(8) yes
P(2) C(1) 1.803(7) yes
P(2) C(9) 1.838(8) yes
P(2) C(15) 1.823(8) yes
Si C(1) 1.907(8) yes
Si C(6) 1.860(10) yes
Si C(7) 1.874(10) yes
Si C(8) 1.87(1) yes
O(1) C(2) 1.14(1) yes
O(2) C(3) 1.14(1) yes
O(3) C(4) 1.11(1) yes
O(4) C(5) 1.12(1) yes
C(9) C(10) 1.40(1) yes
C(9) C(14) 1.38(1) yes
C(10) C(11) 1.36(1) yes
C(11) C(12) 1.39(2) yes
C(12) C(13) 1.39(2) yes
C(13) C(14) 1.39(1) yes
C(15) C(16) 1.38(1) yes
C(15) C(20) 1.39(1) yes
C(16) C(17) 1.41(1) yes
C(17) C(18) 1.35(2) yes
C(18) C(19) 1.41(2) yes
C(19) C(20) 1.38(1) yes
C(21) C(22) 1.449(10) yes
C(21) C(26) 1.42(1) yes
C(22) C(23) 1.40(1) yes
C(22) C(27) 1.55(1) yes
C(23) C(24) 1.39(1) yes
C(24) C(25) 1.39(1) yes
C(24) C(31) 1.54(1) yes
C(25) C(26) 1.40(1) yes
C(26) C(35) 1.56(1) yes
C(27) C(28) 1.52(1) yes
C(27) C(29) 1.53(1) yes
C(27) C(30) 1.53(1) yes
C(31) C(32) 1.50(2) yes
C(31) C(33) 1.54(1) yes
C(31) C(34) 1.54(1) yes
C(35) C(36) 1.54(1) yes
C(35) C(37) 1.55(1) yes
C(35) C(38) 1.54(1) yes

loop_
_geom_torsion_atom_site_label_1
_geom_torsion_atom_site_label_2
_geom_torsion_atom_site_label_3
_geom_torsion_atom_site_label_4
_geom_torsion
_geom_torsion_site_symmetry_1
_geom_torsion_site_symmetry_2
_geom_torsion_site_symmetry_3
_geom_torsion_site_symmetry_4
_geom_torsion_publ_flag
W P(1) C(1) P(2) -2.5(3) 1_555 1_555 1_555 1_555 yes
W P(1) C(1) Si -171.2(5) 1_555 1_555 1_555 1_555 yes
W P(1) C(21) C(22) 91.3(6) 1_555 1_555 1_555 1_555 yes
W P(1) C(21) C(26) -96.3(6) 1_555 1_555 1_555 1_555 yes
W P(2) C(1) P(1) 2.4(3) 1_555 1_555 1_555 1_555 yes
W P(2) C(1) Si 172.0(4) 1_555 1_555 1_555 1_555 yes
W P(2) C(9) C(10) 152.1(7) 1_555 1_555 1_555 1_555 yes
W P(2) C(9) C(14) -32.7(9) 1_555 1_555 1_555 1_555 yes
W P(2) C(15) C(16) 93.2(7) 1_555 1_555 1_555 1_555 yes
W P(2) C(15) C(20) -80.1(8) 1_555 1_555 1_555 1_555 yes
P(1) W P(2) C(1) -1.8(2) 1_555 1_555 1_555 1_555 yes
P(1) W P(2) C(9) 113.1(4) 1_555 1_555 1_555 1_555 yes
P(1) W P(2) C(15) -117.6(3) 1_555 1_555 1_555 1_555 yes
P(1) W C(2) O(1) -5(10) 1_555 1_555 1_555 1_555 yes
P(1) W C(3) O(2) -15(16) 1_555 1_555 1_555 1_555 yes
P(1) W C(4) O(3) 131(6) 1_555 1_555 1_555 1_555 yes
P(1) W C(5) O(4) -151(11) 1_555 1_555 1_555 1_555 yes
P(1) C(1) P(2) C(9) -126.6(4) 1_555 1_555 1_555 1_555 yes
P(1) C(1) P(2) C(15) 121.3(4) 1_555 1_555 1_555 1_555 yes
P(1) C(1) Si C(6) -150.5(6) 1_555 1_555 1_555 1_555 yes
P(1) C(1) Si C(7) 91.6(7) 1_555 1_555 1_555 1_555 yes
P(1) C(1) Si C(8) -29.7(8) 1_555 1_555 1_555 1_555 yes
P(1) C(21) C(22) C(23) 160.4(6) 1_555 1_555 1_555 1_555 yes
P(1) C(21) C(22) C(27) -27(1) 1_555 1_555 1_555 1_555 yes
P(1) C(21) C(26) C(25) -159.6(6) 1_555 1_555 1_555 1_555 yes
P(1) C(21) C(26) C(35) 24.0(10) 1_555 1_555 1_555 1_555 yes
P(2) W P(1) C(1) 2.0(3) 1_555 1_555 1_555 1_555 yes
P(2) W P(1) C(21) -178.2(4) 1_555 1_555 1_555 1_555 yes
P(2) W C(2) O(1) -2(11) 1_555 1_555 1_555 1_555 yes
P(2) W C(3) O(2) -24(16) 1_555 1_555 1_555 1_555 yes
P(2) W C(4) O(3) -165(6) 1_555 1_555 1_555 1_555 yes
P(2) W C(5) O(4) 145(11) 1_555 1_555 1_555 1_555 yes
P(2) C(1) P(1) C(21) 177.6(3) 1_555 1_555 1_555 1_555 yes
P(2) C(1) Si C(6) 44.0(7) 1_555 1_555 1_555 1_555 yes
P(2) C(1) Si C(7) -73.9(6) 1_555 1_555 1_555 1_555 yes
P(2) C(1) Si C(8) 164.8(6) 1_555 1_555 1_555 1_555 yes
P(2) C(9) C(10) C(11) 175.6(9) 1_555 1_555 1_555 1_555 yes
P(2) C(9) C(14) C(13) -175.0(9) 1_555 1_555 1_555 1_555 yes
P(2) C(15) C(16) C(17) -173.9(8) 1_555 1_555 1_555 1_555 yes
P(2) C(15) C(20) C(19) 173(1) 1_555 1_555 1_555 1_555 yes
Si C(1) P(1) C(21) 9.0(7) 1_555 1_555 1_555 1_555 yes
Si C(1) P(2) C(9) 43.0(6) 1_555 1_555 1_555 1_555 yes
Si C(1) P(2) C(15) -69.1(6) 1_555 1_555 1_555 1_555 yes
O(1) C(2) W C(3) 177(10) 1_555 1_555 1_555 1_555 yes
O(1) C(2) W C(4) 90(10) 1_555 1_555 1_555 1_555 yes
O(1) C(2) W C(5) -96(10) 1_555 1_555 1_555 1_555 yes
O(2) C(3) W C(2) 155(16) 1_555 1_555 1_555 1_555 yes
O(2) C(3) W C(4) -120(16) 1_555 1_555 1_555 1_555 yes
O(2) C(3) W C(5) 68(16) 1_555 1_555 1_555 1_555 yes
O(3) C(4) W C(2) 29(6) 1_555 1_555 1_555 1_555 yes
O(3) C(4) W C(3) -67(6) 1_555 1_555 1_555 1_555 yes
O(3) C(4) W C(5) -9(8) 1_555 1_555 1_555 1_555 yes
O(4) C(5) W C(2) -49(11) 1_555 1_555 1_555 1_555 yes
O(4) C(5) W C(3) 47(11) 1_555 1_555 1_555 1_555 yes
O(4) C(5) W C(4) -10(12) 1_555 1_555 1_555 1_555 yes
C(1) P(1) W C(2) -178.7(4) 1_555 1_555 1_555 1_555 yes
C(1) P(1) W C(3) -7.7(8) 1_555 1_555 1_555 1_555 yes
C(1) P(1) W C(4) 95.8(4) 1_555 1_555 1_555 1_555 yes
C(1) P(1) W C(5) -90.4(4) 1_555 1_555 1_555 1_555 yes
C(1) P(1) C(21) C(22) -88.9(6) 1_555 1_555 1_555 1_555 yes
C(1) P(1) C(21) C(26) 83.5(7) 1_555 1_555 1_555 1_555 yes
C(1) P(2) W C(2) -4.7(10) 1_555 1_555 1_555 1_555 yes
C(1) P(2) W C(3) 174.9(3) 1_555 1_555 1_555 1_555 yes
C(1) P(2) W C(4) -96.1(3) 1_555 1_555 1_555 1_555 yes
C(1) P(2) W C(5) 87.9(4) 1_555 1_555 1_555 1_555 yes
C(1) P(2) C(9) C(10) -97.2(8) 1_555 1_555 1_555 1_555 yes
C(1) P(2) C(9) C(14) 78.1(8) 1_555 1_555 1_555 1_555 yes
C(1) P(2) C(15) C(16) -14.9(8) 1_555 1_555 1_555 1_555 yes
C(1) P(2) C(15) C(20) 171.8(8) 1_555 1_555 1_555 1_555 yes
C(2) W P(1) C(21) 1.0(5) 1_555 1_555 1_555 1_555 yes
C(2) W P(2) C(9) 110.2(10) 1_555 1_555 1_555 1_555 yes
C(2) W P(2) C(15) -120.5(10) 1_555 1_555 1_555 1_555 yes
C(3) W P(1) C(21) 172.1(8) 1_555 1_555 1_555 1_555 yes
C(3) W P(2) C(9) -70.2(4) 1_555 1_555 1_555 1_555 yes
C(3) W P(2) C(15) 59.1(4) 1_555 1_555 1_555 1_555 yes
C(4) W P(1) C(21) -84.5(5) 1_555 1_555 1_555 1_555 yes
C(4) W P(2) C(9) 18.9(4) 1_555 1_555 1_555 1_555 yes
C(4) W P(2) C(15) 148.1(4) 1_555 1_555 1_555 1_555 yes
C(5) W P(1) C(21) 89.3(5) 1_555 1_555 1_555 1_555 yes
C(5) W P(2) C(9) -157.1(4) 1_555 1_555 1_555 1_555 yes
C(5) W P(2) C(15) -27.9(4) 1_555 1_555 1_555 1_555 yes
C(9) P(2) C(15) C(16) -128.0(7) 1_555 1_555 1_555 1_555 yes
C(9) P(2) C(15) C(20) 58.7(9) 1_555 1_555 1_555 1_555 yes
C(9) C(10) C(11) C(12) -1(1) 1_555 1_555 1_555 1_555 yes
C(9) C(14) C(13) C(12) 0(1) 1_555 1_555 1_555 1_555 yes
C(10) C(9) P(2) C(15) 18.9(9) 1_555 1_555 1_555 1_555 yes
C(10) C(9) C(14) C(13) 0(1) 1_555 1_555 1_555 1_555 yes
C(10) C(11) C(12) C(13) 1(1) 1_555 1_555 1_555 1_555 yes
C(11) C(10) C(9) C(14) 0(1) 1_555 1_555 1_555 1_555 yes
C(11) C(12) C(13) C(14) 0(1) 1_555 1_555 1_555 1_555 yes
C(14) C(9) P(2) C(15) -165.8(7) 1_555 1_555 1_555 1_555 yes
C(15) C(16) C(17) C(18) 1(1) 1_555 1_555 1_555 1_555 yes
C(15) C(20) C(19) C(18) -1(2) 1_555 1_555 1_555 1_555 yes
C(16) C(15) C(20) C(19) 0(1) 1_555 1_555 1_555 1_555 yes
C(16) C(17) C(18) C(19) -2(2) 1_555 1_555 1_555 1_555 yes
C(17) C(16) C(15) C(20) 0(1) 1_555 1_555 1_555 1_555 yes
C(17) C(18) C(19) C(20) 2(2) 1_555 1_555 1_555 1_555 yes
C(21) C(22) C(23) C(24) 0(1) 1_555 1_555 1_555 1_555 yes
C(21) C(22) C(27) C(28) 69(1) 1_555 1_555 1_555 1_555 yes
C(21) C(22) C(27) C(29) -171.7(9) 1_555 1_555 1_555 1_555 yes
C(21) C(22) C(27) C(30) -53(1) 1_555 1_555 1_555 1_555 yes
C(21) C(26) C(25) C(24) -1(1) 1_555 1_555 1_555 1_555 yes
C(21) C(26) C(35) C(36) 172.2(7) 1_555 1_555 1_555 1_555 yes
C(21) C(26) C(35) C(37) 54.7(9) 1_555 1_555 1_555 1_555 yes
C(21) C(26) C(35) C(38) -68.0(10) 1_555 1_555 1_555 1_555 yes
C(22) C(21) C(26) C(25) 12(1) 1_555 1_555 1_555 1_555 yes
C(22) C(21) C(26) C(35) -163.7(7) 1_555 1_555 1_555 1_555 yes
C(22) C(23) C(24) C(25) 9(1) 1_555 1_555 1_555 1_555 yes
C(22) C(23) C(24) C(31) -174.5(8) 1_555 1_555 1_555 1_555 yes
C(23) C(22) C(21) C(26) -12(1) 1_555 1_555 1_555 1_555 yes
C(23) C(22) C(27) C(28) -118.1(8) 1_555 1_555 1_555 1_555 yes
C(23) C(22) C(27) C(29) 0(1) 1_555 1_555 1_555 1_555 yes
C(23) C(22) C(27) C(30) 118.7(8) 1_555 1_555 1_555 1_555 yes
C(23) C(24) C(25) C(26) -9(1) 1_555 1_555 1_555 1_555 yes
C(23) C(24) C(31) C(32) 43(1) 1_555 1_555 1_555 1_555 yes
C(23) C(24) C(31) C(33) -75(1) 1_555 1_555 1_555 1_555 yes
C(23) C(24) C(31) C(34) 162.4(8) 1_555 1_555 1_555 1_555 yes
C(24) C(23) C(22) C(27) -172.3(8) 1_555 1_555 1_555 1_555 yes
C(24) C(25) C(26) C(35) 174.8(7) 1_555 1_555 1_555 1_555 yes
C(25) C(24) C(31) C(32) -141.0(9) 1_555 1_555 1_555 1_555 yes
C(25) C(24) C(31) C(33) 99(1) 1_555 1_555 1_555 1_555 yes
C(25) C(24) C(31) C(34) -21(1) 1_555 1_555 1_555 1_555 yes
C(25) C(26) C(35) C(36) -4(1) 1_555 1_555 1_555 1_555 yes
C(25) C(26) C(35) C(37) -121.7(8) 1_555 1_555 1_555 1_555 yes
C(25) C(26) C(35) C(38) 115.6(8) 1_555 1_555 1_555 1_555 yes
C(26) C(21) C(22) C(27) 160.3(7) 1_555 1_555 1_555 1_555 yes
C(26) C(25) C(24) C(31) 175.1(7) 1_555 1_555 1_555 1_555 yes
